data_7019648
loop_
_publ_author_name
'Walter, Marc D.'
'White, Peter S.'

_publ_section_title
;
 [{Cp'Fe(\m-OH)}(3)]: the synthesis of a unique organometallic iron
 hydroxide.
;
_journal_issue 28
_journal_name_full 'Dalton transactions (Cambridge, England : 2003)'
_journal_page_first 8506
_journal_page_last 8508
_journal_paper_doi 10.1039/c2dt31103h
_journal_volume 41
_journal_year 2012
_chemical_formula_sum 'C30 H57 Fe N3 Si2'
_chemical_formula_weight 571.82
_space_group_IT_number 33
_symmetry_cell_setting orthorhombic
_symmetry_space_group_name_Hall 'P 2c -2n'
_symmetry_space_group_name_H-M 'P n a 21'
_atom_sites_solution_hydrogens geom
_atom_sites_solution_primary direct
_atom_sites_solution_secondary difmap
_audit_creation_method SHELXL-97
_cell_angle_alpha 90.00
_cell_angle_beta 90.00
_cell_angle_gamma 90.00
_cell_formula_units_Z 4
_cell_length_a 20.6031(4)
_cell_length_b 11.4977(3)
_cell_length_c 14.2483(3)
_cell_measurement_reflns_used 5243
_cell_measurement_temperature 100(2)
_cell_measurement_theta_max 23.50
_cell_measurement_theta_min 2.28
_cell_volume 3375.26(13)
_computing_cell_refinement 'Bruker SMART'
_computing_data_collection 'Bruker SMART'
_computing_data_reduction 'Bruker SAINT'
_computing_molecular_graphics 'Bruker SHELXTL'
_computing_publication_material 'Bruker SHELXTL'
_computing_structure_refinement 'Bruker SHELXTL'
_computing_structure_solution 'Bruker SHELXTL'
_diffrn_ambient_temperature 100(2)
_diffrn_measured_fraction_theta_full 0.999
_diffrn_measured_fraction_theta_max 0.999
_diffrn_measurement_device_type 'CCD area detector'
_diffrn_measurement_method 'phi and omega scans'
_diffrn_radiation_monochromator graphite
_diffrn_radiation_source 'fine-focus sealed tube'
_diffrn_radiation_type MoK\a
_diffrn_radiation_wavelength 0.71073
_diffrn_reflns_av_R_equivalents 0.0579
_diffrn_reflns_av_sigmaI/netI 0.0806
_diffrn_reflns_limit_h_max 27
_diffrn_reflns_limit_h_min -26
_diffrn_reflns_limit_k_max 11
_diffrn_reflns_limit_k_min -15
_diffrn_reflns_limit_l_max 18
_diffrn_reflns_limit_l_min -17
_diffrn_reflns_number 25199
_diffrn_reflns_theta_full 27.90
_diffrn_reflns_theta_max 27.90
_diffrn_reflns_theta_min 1.98
_exptl_absorpt_coefficient_mu 0.539
_exptl_absorpt_correction_T_max 0.9735
_exptl_absorpt_correction_T_min 0.8770
_exptl_absorpt_correction_type empirical
_exptl_absorpt_process_details 'Blessing (1995)'
_exptl_crystal_colour green
_exptl_crystal_density_diffrn 1.125
_exptl_crystal_density_method 'not measured'
_exptl_crystal_description plate
_exptl_crystal_F_000 1248
_exptl_crystal_size_max 0.25
_exptl_crystal_size_mid 0.25
_exptl_crystal_size_min 0.05
_refine_diff_density_max 0.294
_refine_diff_density_min -0.355
_refine_diff_density_rms 0.045
_refine_ls_abs_structure_details 'Flack H D (1983), Acta Cryst. A39, 876-881'
_refine_ls_abs_structure_Flack 0.396(11)
_refine_ls_extinction_method none
_refine_ls_goodness_of_fit_ref 0.862
_refine_ls_hydrogen_treatment constr
_refine_ls_matrix_type full
_refine_ls_number_parameters 374
_refine_ls_number_reflns 7963
_refine_ls_number_restraints 1
_refine_ls_restrained_S_all 0.862
_refine_ls_R_factor_all 0.0583
_refine_ls_R_factor_gt 0.0376
_refine_ls_shift/su_max 0.000
_refine_ls_shift/su_mean 0.000
_refine_ls_structure_factor_coef Fsqd
_refine_ls_weighting_details 'calc w=1/[\s^2^(Fo^2^)+(0.0190P)^2^+0.0000P] where P=(Fo^2^+2Fc^2^)/3'
_refine_ls_weighting_scheme calc
_refine_ls_wR_factor_gt 0.0585
_refine_ls_wR_factor_ref 0.0624
_reflns_number_gt 5804
_reflns_number_total 7963
_reflns_threshold_expression >2sigma(I)
_cod_data_source_file c2dt31103h.txt
_cod_data_source_block c07232b
_cod_depositor_comments
;
The following automatic conversions were performed:

'_symmetry_cell_setting' value 'Orthorhombic' changed to
'orthorhombic' according to
/home/saulius/struct/CIF-dictionaries/cif_core.dic dictionary named
'cif_core.dic' version 2.4.1 from 2010-06-29.

Automatic conversion script
Id: cif_fix_values 1891 2012-01-12 08:04:46Z andrius 
;
_cod_original_sg_symbol_H-M Pna21
_cod_database_code 7019648

loop_
_symmetry_equiv_pos_as_xyz
'x, y, z'
'-x, -y, z+1/2'
'-x+1/2, y+1/2, z+1/2'
'x+1/2, -y+1/2, z'

loop_
_atom_site_label
_atom_site_type_symbol
_atom_site_fract_x
_atom_site_fract_y
_atom_site_fract_z
_atom_site_U_iso_or_equiv
_atom_site_adp_type
_atom_site_occupancy
_atom_site_symmetry_multiplicity
_atom_site_calc_flag
_atom_site_refinement_flags
_atom_site_disorder_assembly
_atom_site_disorder_group
C1 C -0.60013(11) 0.48911(17) -0.26221(19) 0.0217(5) Uani 1 1 d . A .
C2 C -0.66134(11) 0.4486(2) -0.22507(16) 0.0211(5) Uani 1 1 d . A .
C3 C -0.69510(10) 0.39881(19) -0.30195(14) 0.0190(5) Uani 1 1 d . A .
H3 H -0.7374 0.3665 -0.2979 0.023 Uiso 1 1 calc R . .
C4 C -0.65836(10) 0.40311(19) -0.38435(15) 0.0190(5) Uani 1 1 d . A .
C5 C -0.59948(11) 0.45561(19) -0.35954(15) 0.0224(5) Uani 1 1 d . A .
H5 H -0.5641 0.4675 -0.4011 0.027 Uiso 1 1 calc R . .
C11 C -0.54459(12) 0.5625(2) -0.21971(19) 0.0342(6) Uani 1 1 d . . .
C12 C -0.56910(13) 0.6831(2) -0.1920(2) 0.0437(8) Uani 1 1 d . . .
H12A H -0.5337 0.7272 -0.1628 0.066 Uiso 1 1 calc R . .
H12B H -0.6050 0.6753 -0.1474 0.066 Uiso 1 1 calc R . .
H12C H -0.5843 0.7243 -0.2481 0.066 Uiso 1 1 calc R . .
C13 C -0.51189(13) 0.5025(3) -0.1358(2) 0.0500(8) Uani 1 1 d . . .
H13A H -0.4755 0.5503 -0.1138 0.075 Uiso 1 1 calc R . .
H13B H -0.4958 0.4260 -0.1552 0.075 Uiso 1 1 calc R . .
H13C H -0.5435 0.4931 -0.0850 0.075 Uiso 1 1 calc R . .
C14 C -0.49101(11) 0.5821(2) -0.2927(2) 0.0537(9) Uani 1 1 d . . .
H14A H -0.5095 0.6200 -0.3482 0.081 Uiso 1 1 calc R . .
H14B H -0.4722 0.5070 -0.3108 0.081 Uiso 1 1 calc R . .
H14C H -0.4571 0.6317 -0.2658 0.081 Uiso 1 1 calc R . .
C21 C -0.70017(12) 0.4755(2) -0.13480(16) 0.0314(6) Uani 1 1 d . . .
C22 C -0.74260(14) 0.5830(2) -0.15548(19) 0.0461(8) Uani 1 1 d . . .
H22A H -0.7679 0.6029 -0.0995 0.069 Uiso 1 1 calc R . .
H22B H -0.7721 0.5657 -0.2076 0.069 Uiso 1 1 calc R . .
H22C H -0.7147 0.6488 -0.1725 0.069 Uiso 1 1 calc R . .
C23 C -0.74793(13) 0.3763(2) -0.11319(19) 0.0431(7) Uani 1 1 d . . .
H23A H -0.7237 0.3044 -0.1014 0.065 Uiso 1 1 calc R . .
H23B H -0.7770 0.3650 -0.1669 0.065 Uiso 1 1 calc R . .
H23C H -0.7736 0.3962 -0.0575 0.065 Uiso 1 1 calc R . .
C24 C -0.66279(16) 0.4964(3) -0.04423(17) 0.0540(9) Uani 1 1 d . . .
H24A H -0.6365 0.4277 -0.0296 0.081 Uiso 1 1 calc R . .
H24B H -0.6934 0.5108 0.0071 0.081 Uiso 1 1 calc R . .
H24C H -0.6344 0.5640 -0.0519 0.081 Uiso 1 1 calc R . .
C41 C -0.67920(12) 0.3676(2) -0.48340(16) 0.0277(6) Uani 1 1 d . . .
C42 C -0.67652(16) 0.4755(2) -0.54739(16) 0.0466(8) Uani 1 1 d . . .
H42A H -0.7086 0.5327 -0.5261 0.070 Uiso 1 1 calc R . .
H42B H -0.6862 0.4527 -0.6121 0.070 Uiso 1 1 calc R . .
H42C H -0.6330 0.5099 -0.5446 0.070 Uiso 1 1 calc R . .
C43 C -0.74876(13) 0.3223(3) -0.48212(19) 0.0460(8) Uani 1 1 d . . .
H43A H -0.7624 0.3036 -0.5463 0.069 Uiso 1 1 calc R . .
H43B H -0.7775 0.3821 -0.4561 0.069 Uiso 1 1 calc R . .
H43C H -0.7511 0.2522 -0.4432 0.069 Uiso 1 1 calc R . .
C44 C -0.63403(12) 0.2758(2) -0.52441(16) 0.0288(6) Uani 1 1 d . . .
H44A H -0.5897 0.3065 -0.5269 0.043 Uiso 1 1 calc R . .
H44B H -0.6484 0.2556 -0.5879 0.043 Uiso 1 1 calc R . .
H44C H -0.6349 0.2062 -0.4847 0.043 Uiso 1 1 calc R . .
C61 C -0.46598(13) 0.2499(3) -0.41552(19) 0.0463(8) Uani 1 1 d . . .
H61A H -0.5003 0.2035 -0.4450 0.069 Uiso 1 1 calc R . .
H61B H -0.4257 0.2417 -0.4515 0.069 Uiso 1 1 calc R . .
H61C H -0.4790 0.3319 -0.4145 0.069 Uiso 1 1 calc R . .
C62 C -0.41853(12) 0.0472(2) -0.3061(2) 0.0560(9) Uani 1 1 d . . .
H62A H -0.4029 0.0197 -0.2450 0.084 Uiso 1 1 calc R . .
H62B H -0.3824 0.0485 -0.3508 0.084 Uiso 1 1 calc R . .
H62C H -0.4525 -0.0052 -0.3291 0.084 Uiso 1 1 calc R . .
C63 C -0.38431(11) 0.2892(3) -0.2461(2) 0.0596(10) Uani 1 1 d . . .
H63A H -0.3980 0.3707 -0.2429 0.089 Uiso 1 1 calc R . .
H63B H -0.3466 0.2824 -0.2878 0.089 Uiso 1 1 calc R . .
H63C H -0.3726 0.2620 -0.1832 0.089 Uiso 1 1 calc R . .
C71 C -0.62404(11) 0.0335(2) -0.34007(16) 0.0228(6) Uani 1 1 d . . .
H71 H -0.5797 0.0424 -0.3567 0.027 Uiso 1 1 calc R . .
C72 C -0.65239(11) -0.0714(2) -0.35763(15) 0.0242(6) Uani 1 1 d . . .
H72 H -0.6278 -0.1319 -0.3859 0.029 Uiso 1 1 calc R . .
C73 C -0.71816(11) -0.0909(2) -0.33398(15) 0.0210(5) Uani 1 1 d . . .
C74 C -0.74958(10) 0.00542(19) -0.29367(14) 0.0209(5) Uani 1 1 d . . .
H74 H -0.7940 -0.0001 -0.2766 0.025 Uiso 1 1 calc R . .
C75 C -0.71684(9) 0.10661(18) -0.27886(18) 0.0212(5) Uani 1 1 d . . .
H75 H -0.7401 0.1688 -0.2507 0.025 Uiso 1 1 calc R . .
C76 C -0.81652(11) -0.2072(2) -0.32490(16) 0.0338(6) Uani 1 1 d . . .
H76A H -0.8219 -0.1980 -0.2570 0.051 Uiso 1 1 calc R . .
H76B H -0.8312 -0.2849 -0.3437 0.051 Uiso 1 1 calc R . .
H76C H -0.8423 -0.1482 -0.3577 0.051 Uiso 1 1 calc R . .
C77 C -0.71474(12) -0.2905(2) -0.39131(18) 0.0351(7) Uani 1 1 d . . .
H77A H -0.6975 -0.2674 -0.4526 0.053 Uiso 1 1 calc R . .
H77B H -0.7450 -0.3554 -0.3994 0.053 Uiso 1 1 calc R . .
H77C H -0.6790 -0.3147 -0.3504 0.053 Uiso 1 1 calc R . .
Si1 Si -0.45259(3) 0.19818(6) -0.29311(5) 0.03224(19) Uani 1 1 d . . .
Si2 Si -0.52638(3) 0.13909(7) -0.11823(5) 0.03281(18) Uani 1 1 d . . .
Fe1 Fe -0.601090(13) 0.28308(3) -0.27148(2) 0.01991(7) Uani 1 1 d . . .
N1 N -0.52133(8) 0.20491(17) -0.22585(12) 0.0242(5) Uani 1 1 d . A .
N2 N -0.65411(8) 0.12563(16) -0.30096(12) 0.0205(4) Uani 1 1 d . A .
N3 N -0.74832(10) -0.19327(17) -0.34926(14) 0.0278(5) Uani 1 1 d . . .
C64A C -0.6081(6) 0.0960(15) -0.0813(8) 0.089(5) Uani 0.398(9) 1 d P A 1
H64A H -0.6364 0.1645 -0.0805 0.133 Uiso 0.398(9) 1 calc PR A 1
H64B H -0.6061 0.0621 -0.0183 0.133 Uiso 0.398(9) 1 calc PR A 1
H64C H -0.6254 0.0384 -0.1254 0.133 Uiso 0.398(9) 1 calc PR A 1
C65A C -0.4743(6) 0.0038(8) -0.1008(6) 0.061(3) Uani 0.398(9) 1 d P A 1
H65A H -0.4814 -0.0501 -0.1531 0.091 Uiso 0.398(9) 1 calc PR A 1
H65B H -0.4864 -0.0342 -0.0418 0.091 Uiso 0.398(9) 1 calc PR A 1
H65C H -0.4285 0.0261 -0.0986 0.091 Uiso 0.398(9) 1 calc PR A 1
C66A C -0.4946(7) 0.2361(8) -0.0179(6) 0.064(3) Uani 0.398(9) 1 d P A 1
H66A H -0.4525 0.2693 -0.0357 0.095 Uiso 0.398(9) 1 calc PR A 1
H66B H -0.4895 0.1893 0.0391 0.095 Uiso 0.398(9) 1 calc PR A 1
H66C H -0.5256 0.2991 -0.0061 0.095 Uiso 0.398(9) 1 calc PR A 1
C64B C -0.6044(4) 0.1754(6) -0.0578(5) 0.054(2) Uani 0.602(9) 1 d P A 2
H64D H -0.6097 0.2601 -0.0556 0.081 Uiso 0.602(9) 1 calc PR A 2
H64E H -0.6036 0.1444 0.0063 0.081 Uiso 0.602(9) 1 calc PR A 2
H64F H -0.6407 0.1408 -0.0923 0.081 Uiso 0.602(9) 1 calc PR A 2
C65B C -0.5297(4) -0.0229(4) -0.1284(4) 0.064(2) Uani 0.602(9) 1 d P A 2
H65D H -0.5655 -0.0451 -0.1701 0.096 Uiso 0.602(9) 1 calc PR A 2
H65E H -0.5368 -0.0570 -0.0662 0.096 Uiso 0.602(9) 1 calc PR A 2
H65F H -0.4887 -0.0517 -0.1542 0.096 Uiso 0.602(9) 1 calc PR A 2
C66B C -0.4604(3) 0.1764(8) -0.0376(4) 0.069(2) Uani 0.602(9) 1 d P A 2
H66D H -0.4194 0.1455 -0.0619 0.103 Uiso 0.602(9) 1 calc PR A 2
H66E H -0.4692 0.1425 0.0242 0.103 Uiso 0.602(9) 1 calc PR A 2
H66F H -0.4573 0.2611 -0.0319 0.103 Uiso 0.602(9) 1 calc PR A 2

loop_
_atom_site_aniso_label
_atom_site_aniso_U_11
_atom_site_aniso_U_22
_atom_site_aniso_U_33
_atom_site_aniso_U_23
_atom_site_aniso_U_13
_atom_site_aniso_U_12
C1 0.0260(10) 0.0173(11) 0.0219(13) 0.0009(12) -0.0081(12) -0.0025(10)
C2 0.0264(13) 0.0154(13) 0.0213(13) -0.0012(10) 0.0021(11) 0.0045(11)
C3 0.0211(11) 0.0175(12) 0.0182(13) -0.0040(10) 0.0001(10) -0.0027(10)
C4 0.0228(13) 0.0193(13) 0.0149(12) -0.0025(10) -0.0020(10) 0.0011(11)
C5 0.0224(12) 0.0186(13) 0.0262(13) 0.0011(10) 0.0029(11) 0.0009(11)
C11 0.0339(14) 0.0270(15) 0.0416(16) -0.0082(13) -0.0101(14) -0.0049(13)
C12 0.0505(18) 0.0265(18) 0.054(2) -0.0047(14) -0.0198(15) -0.0034(14)
C13 0.0514(18) 0.0290(16) 0.070(2) -0.0100(16) -0.0356(17) -0.0017(14)
C14 0.0337(14) 0.0500(19) 0.077(3) -0.0064(17) -0.0046(17) -0.0212(14)
C21 0.0482(16) 0.0284(16) 0.0176(14) -0.0062(11) 0.0042(12) 0.0042(13)
C22 0.0601(19) 0.042(2) 0.0361(17) -0.0113(14) 0.0194(15) 0.0127(15)
C23 0.0588(18) 0.0404(18) 0.0300(15) 0.0011(15) 0.0232(15) 0.0015(15)
C24 0.083(2) 0.058(2) 0.0206(15) -0.0058(15) 0.0034(16) 0.0001(19)
C41 0.0354(15) 0.0273(15) 0.0204(13) -0.0046(12) -0.0045(12) 0.0037(12)
C42 0.089(2) 0.0371(19) 0.0140(14) -0.0038(13) -0.0098(15) 0.0131(17)
C43 0.0358(16) 0.069(2) 0.0331(17) -0.0242(15) -0.0126(13) 0.0037(15)
C44 0.0434(16) 0.0262(15) 0.0169(13) -0.0037(11) -0.0017(12) -0.0005(13)
C61 0.0387(17) 0.046(2) 0.054(2) 0.0037(15) 0.0187(15) 0.0087(14)
C62 0.0377(16) 0.046(2) 0.084(3) -0.0010(17) 0.0083(16) 0.0132(14)
C63 0.0241(14) 0.062(2) 0.092(3) -0.014(2) 0.0018(15) -0.0067(14)
C71 0.0193(12) 0.0241(14) 0.0250(13) -0.0013(11) -0.0022(10) 0.0029(11)
C72 0.0286(14) 0.0230(14) 0.0210(14) -0.0016(11) -0.0008(11) 0.0066(11)
C73 0.0282(13) 0.0198(13) 0.0149(12) 0.0029(10) -0.0046(10) 0.0021(11)
C74 0.0217(10) 0.0224(13) 0.0188(14) 0.0012(10) 0.0002(11) 0.0018(10)
C75 0.0225(10) 0.0209(11) 0.0203(12) -0.0054(13) 0.0001(12) 0.0040(9)
C76 0.0389(15) 0.0288(15) 0.0336(15) 0.0029(13) -0.0057(12) -0.0094(13)
C77 0.0487(17) 0.0207(14) 0.0358(15) -0.0067(13) 0.0008(13) -0.0021(13)
Si1 0.0215(3) 0.0308(4) 0.0444(5) -0.0040(4) -0.0002(3) 0.0013(3)
Si2 0.0383(4) 0.0301(4) 0.0301(4) 0.0012(4) -0.0078(4) 0.0063(4)
Fe1 0.02053(14) 0.01965(15) 0.01955(15) -0.00181(18) -0.00205(17) 0.00067(15)
N1 0.0206(10) 0.0260(12) 0.0261(11) -0.0022(9) -0.0046(8) -0.0001(9)
N2 0.0206(9) 0.0206(11) 0.0203(11) 0.0001(9) -0.0026(8) 0.0029(8)
N3 0.0333(11) 0.0188(12) 0.0313(12) -0.0029(10) 0.0023(10) -0.0056(10)
C64A 0.063(7) 0.153(15) 0.051(7) 0.051(9) 0.002(6) -0.008(10)
C65A 0.109(9) 0.039(5) 0.034(5) 0.003(4) -0.002(5) 0.009(5)
C66A 0.107(9) 0.043(6) 0.041(5) -0.001(4) -0.020(6) 0.010(5)
C64B 0.068(4) 0.066(5) 0.028(3) 0.024(3) 0.012(3) 0.025(5)
C65B 0.114(7) 0.030(3) 0.047(4) 0.003(3) 0.008(4) 0.002(4)
C66B 0.063(4) 0.092(7) 0.052(4) 0.001(4) -0.029(3) 0.002(4)

loop_
_atom_type_symbol
_atom_type_description
_atom_type_scat_dispersion_real
_atom_type_scat_dispersion_imag
_atom_type_scat_source
C C 0.0033 0.0016 'International Tables Vol C Tables 4.2.6.8 and 6.1.1.4'
H H 0.0000 0.0000 'International Tables Vol C Tables 4.2.6.8 and 6.1.1.4'
N N 0.0061 0.0033 'International Tables Vol C Tables 4.2.6.8 and 6.1.1.4'
Si Si 0.0817 0.0704 'International Tables Vol C Tables 4.2.6.8 and 6.1.1.4'
Fe Fe 0.3463 0.8444 'International Tables Vol C Tables 4.2.6.8 and 6.1.1.4'

loop_
_geom_angle_atom_site_label_1
_geom_angle_atom_site_label_2
_geom_angle_atom_site_label_3
_geom_angle
C5 C1 C2 106.0(2)
C5 C1 C11 121.1(2)
C2 C1 C11 132.7(2)
C5 C1 Fe1 71.29(12)
C2 C1 Fe1 72.04(12)
C11 C1 Fe1 124.96(16)
C3 C2 C1 106.0(2)
C3 C2 C21 118.00(19)
C1 C2 C21 133.8(2)
C3 C2 Fe1 73.53(13)
C1 C2 Fe1 72.47(12)
C21 C2 Fe1 131.66(16)
C4 C3 C2 111.64(19)
C4 C3 Fe1 74.53(13)
C2 C3 Fe1 71.77(12)
C4 C3 H3 124.2
C2 C3 H3 124.2
Fe1 C3 H3 121.0
C3 C4 C5 105.80(19)
C3 C4 C41 127.8(2)
C5 C4 C41 126.2(2)
C3 C4 Fe1 71.73(12)
C5 C4 Fe1 69.91(12)
C41 C4 Fe1 126.58(16)
C4 C5 C1 110.5(2)
C4 C5 Fe1 76.02(13)
C1 C5 Fe1 73.21(12)
C4 C5 H5 124.7
C1 C5 H5 124.7
Fe1 C5 H5 117.7
C12 C11 C14 106.2(2)
C12 C11 C13 110.6(2)
C14 C11 C13 106.1(2)
C12 C11 C1 110.6(2)
C14 C11 C1 110.3(2)
C13 C11 C1 112.6(2)
C11 C12 H12A 109.5
C11 C12 H12B 109.5
H12A C12 H12B 109.5
C11 C12 H12C 109.5
H12A C12 H12C 109.5
H12B C12 H12C 109.5
C11 C13 H13A 109.5
C11 C13 H13B 109.5
H13A C13 H13B 109.5
C11 C13 H13C 109.5
H13A C13 H13C 109.5
H13B C13 H13C 109.5
C11 C14 H14A 109.5
C11 C14 H14B 109.5
H14A C14 H14B 109.5
C11 C14 H14C 109.5
H14A C14 H14C 109.5
H14B C14 H14C 109.5
C24 C21 C23 105.7(2)
C24 C21 C22 108.8(2)
C23 C21 C22 105.7(2)
C24 C21 C2 118.4(2)
C23 C21 C2 110.4(2)
C22 C21 C2 107.1(2)
C21 C22 H22A 109.5
C21 C22 H22B 109.5
H22A C22 H22B 109.5
C21 C22 H22C 109.5
H22A C22 H22C 109.5
H22B C22 H22C 109.5
C21 C23 H23A 109.5
C21 C23 H23B 109.5
H23A C23 H23B 109.5
C21 C23 H23C 109.5
H23A C23 H23C 109.5
H23B C23 H23C 109.5
C21 C24 H24A 109.5
C21 C24 H24B 109.5
H24A C24 H24B 109.5
C21 C24 H24C 109.5
H24A C24 H24C 109.5
H24B C24 H24C 109.5
C44 C41 C43 110.0(2)
C44 C41 C4 111.54(19)
C43 C41 C4 110.1(2)
C44 C41 C42 108.0(2)
C43 C41 C42 108.4(2)
C4 C41 C42 108.7(2)
C41 C42 H42A 109.5
C41 C42 H42B 109.5
H42A C42 H42B 109.5
C41 C42 H42C 109.5
H42A C42 H42C 109.5
H42B C42 H42C 109.5
C41 C43 H43A 109.5
C41 C43 H43B 109.5
H43A C43 H43B 109.5
C41 C43 H43C 109.5
H43A C43 H43C 109.5
H43B C43 H43C 109.5
C41 C44 H44A 109.5
C41 C44 H44B 109.5
H44A C44 H44B 109.5
C41 C44 H44C 109.5
H44A C44 H44C 109.5
H44B C44 H44C 109.5
Si1 C61 H61A 109.5
Si1 C61 H61B 109.5
H61A C61 H61B 109.5
Si1 C61 H61C 109.5
H61A C61 H61C 109.5
H61B C61 H61C 109.5
Si1 C62 H62A 109.5
Si1 C62 H62B 109.5
H62A C62 H62B 109.5
Si1 C62 H62C 109.5
H62A C62 H62C 109.5
H62B C62 H62C 109.5
Si1 C63 H63A 109.5
Si1 C63 H63B 109.5
H63A C63 H63B 109.5
Si1 C63 H63C 109.5
H63A C63 H63C 109.5
H63B C63 H63C 109.5
N2 C71 C72 125.0(2)
N2 C71 H71 117.5
C72 C71 H71 117.5
C71 C72 C73 120.4(2)
C71 C72 H72 119.8
C73 C72 H72 119.8
N3 C73 C74 122.8(2)
N3 C73 C72 122.7(2)
C74 C73 C72 114.5(2)
C75 C74 C73 120.6(2)
C75 C74 H74 119.7
C73 C74 H74 119.7
N2 C75 C74 125.3(2)
N2 C75 H75 117.4
C74 C75 H75 117.4
N3 C76 H76A 109.5
N3 C76 H76B 109.5
H76A C76 H76B 109.5
N3 C76 H76C 109.5
H76A C76 H76C 109.5
H76B C76 H76C 109.5
N3 C77 H77A 109.5
N3 C77 H77B 109.5
H77A C77 H77B 109.5
N3 C77 H77C 109.5
H77A C77 H77C 109.5
H77B C77 H77C 109.5
N1 Si1 C61 112.77(11)
N1 Si1 C63 113.30(11)
C61 Si1 C63 105.47(14)
N1 Si1 C62 113.90(12)
C61 Si1 C62 104.96(13)
C63 Si1 C62 105.64(13)
N1 Si2 C66B 114.4(2)
N1 Si2 C64A 115.6(4)
C66B Si2 C64A 124.4(4)
N1 Si2 C65B 111.9(2)
C66B Si2 C65B 108.0(3)
C64A Si2 C65B 73.7(5)
N1 Si2 C64B 111.5(2)
C66B Si2 C64B 107.2(3)
C64A Si2 C64B 30.6(5)
C65B Si2 C64B 103.1(3)
N1 Si2 C65A 116.3(3)
C66B Si2 C65A 72.0(3)
C64A Si2 C65A 105.0(5)
C65B Si2 C65A 38.5(3)
C64B Si2 C65A 127.3(3)
N1 Si2 C66A 112.8(3)
C66B Si2 C66A 31.4(3)
C64A Si2 C66A 104.8(5)
C65B Si2 C66A 130.3(3)
C64B Si2 C66A 79.7(4)
C65A Si2 C66A 100.6(4)
N1 Fe1 N2 95.92(7)
N1 Fe1 C5 123.14(8)
N2 Fe1 C5 127.78(7)
N1 Fe1 C2 135.05(8)
N2 Fe1 C2 117.65(7)
C5 Fe1 C2 58.47(8)
N1 Fe1 C1 115.31(8)
N2 Fe1 C1 148.60(7)
C5 Fe1 C1 35.50(8)
C2 Fe1 C1 35.49(7)
N1 Fe1 C3 169.67(7)
N2 Fe1 C3 91.23(7)
C5 Fe1 C3 56.21(8)
C2 Fe1 C3 34.70(7)
C1 Fe1 C3 57.38(7)
N1 Fe1 C4 151.47(7)
N2 Fe1 C4 95.86(7)
C5 Fe1 C4 34.07(7)
C2 Fe1 C4 58.16(8)
C1 Fe1 C4 58.19(8)
C3 Fe1 C4 33.74(7)
Si1 N1 Si2 122.10(11)
Si1 N1 Fe1 121.51(10)
Si2 N1 Fe1 116.32(10)
C71 N2 C75 114.21(19)
C71 N2 Fe1 120.49(15)
C75 N2 Fe1 125.21(15)
C73 N3 C77 121.5(2)
C73 N3 C76 120.1(2)
C77 N3 C76 118.4(2)
Si2 C64A H64A 109.5
Si2 C64A H64B 109.5
Si2 C64A H64C 109.5
Si2 C65A H65A 109.5
Si2 C65A H65B 109.5
Si2 C65A H65C 109.5
Si2 C66A H66A 109.5
Si2 C66A H66B 109.5
Si2 C66A H66C 109.5
Si2 C64B H64D 109.5
Si2 C64B H64E 109.5
H64D C64B H64E 109.5
Si2 C64B H64F 109.5
H64D C64B H64F 109.5
H64E C64B H64F 109.5
Si2 C65B H65D 109.5
Si2 C65B H65E 109.5
H65D C65B H65E 109.5
Si2 C65B H65F 109.5
H65D C65B H65F 109.5
H65E C65B H65F 109.5
Si2 C66B H66D 109.5
Si2 C66B H66E 109.5
H66D C66B H66E 109.5
Si2 C66B H66F 109.5
H66D C66B H66F 109.5
H66E C66B H66F 109.5

loop_
_geom_bond_atom_site_label_1
_geom_bond_atom_site_label_2
_geom_bond_distance
C1 C5 1.439(3)
C1 C2 1.445(3)
C1 C11 1.545(3)
C1 Fe1 2.373(2)
C2 C3 1.419(3)
C2 C21 1.546(3)
C2 Fe1 2.367(2)
C3 C4 1.398(3)
C3 Fe1 2.390(2)
C3 H3 0.9500
C4 C5 1.400(3)
C4 C41 1.531(3)
C4 Fe1 2.425(2)
C5 Fe1 2.347(2)
C5 H5 0.9500
C11 C12 1.528(3)
C11 C14 1.533(3)
C11 C13 1.535(4)
C12 H12A 0.9800
C12 H12B 0.9800
C12 H12C 0.9800
C13 H13A 0.9800
C13 H13B 0.9800
C13 H13C 0.9800
C14 H14A 0.9800
C14 H14B 0.9800
C14 H14C 0.9800
C21 C24 1.522(3)
C21 C23 1.538(4)
C21 C22 1.542(3)
C22 H22A 0.9800
C22 H22B 0.9800
C22 H22C 0.9800
C23 H23A 0.9800
C23 H23B 0.9800
C23 H23C 0.9800
C24 H24A 0.9800
C24 H24B 0.9800
C24 H24C 0.9800
C41 C44 1.524(3)
C41 C43 1.525(4)
C41 C42 1.541(3)
C42 H42A 0.9800
C42 H42B 0.9800
C42 H42C 0.9800
C43 H43A 0.9800
C43 H43B 0.9800
C43 H43C 0.9800
C44 H44A 0.9800
C44 H44B 0.9800
C44 H44C 0.9800
C61 Si1 1.863(3)
C61 H61A 0.9800
C61 H61B 0.9800
C61 H61C 0.9800
C62 Si1 1.882(3)
C62 H62A 0.9800
C62 H62B 0.9800
C62 H62C 0.9800
C63 Si1 1.877(2)
C63 H63A 0.9800
C63 H63B 0.9800
C63 H63C 0.9800
C71 N2 1.347(3)
C71 C72 1.364(3)
C71 H71 0.9500
C72 C73 1.414(3)
C72 H72 0.9500
C73 N3 1.349(3)
C73 C74 1.405(3)
C74 C75 1.361(3)
C74 H74 0.9500
C75 N2 1.348(2)
C75 H75 0.9500
C76 N3 1.456(3)
C76 H76A 0.9800
C76 H76B 0.9800
C76 H76C 0.9800
C77 N3 1.445(3)
C77 H77A 0.9800
C77 H77B 0.9800
C77 H77C 0.9800
Si1 N1 1.7117(19)
Si2 N1 1.7131(19)
Si2 C66B 1.830(5)
Si2 C64A 1.831(12)
Si2 C65B 1.870(5)
Si2 C64B 1.870(7)
Si2 C65A 1.906(8)
Si2 C66A 1.928(8)
Fe1 N1 1.9827(18)
Fe1 N2 2.1558(18)
C64A H64A 0.9800
C64A H64B 0.9800
C64A H64C 0.9800
C65A H65A 0.9800
C65A H65B 0.9800
C65A H65C 0.9800
C66A H66A 0.9800
C66A H66B 0.9800
C66A H66C 0.9800
C64B H64D 0.9800
C64B H64E 0.9800
C64B H64F 0.9800
C65B H65D 0.9800
C65B H65E 0.9800
C65B H65F 0.9800
C66B H66D 0.9800
C66B H66E 0.9800
C66B H66F 0.9800

loop_
_geom_torsion_atom_site_label_1
_geom_torsion_atom_site_label_2
_geom_torsion_atom_site_label_3
_geom_torsion_atom_site_label_4
_geom_torsion
C5 C1 C2 C3 -2.8(2)
C11 C1 C2 C3 172.2(2)
Fe1 C1 C2 C3 -66.44(15)
C5 C1 C2 C21 -164.8(2)
C11 C1 C2 C21 10.2(4)
Fe1 C1 C2 C21 131.5(3)
C5 C1 C2 Fe1 63.68(14)
C11 C1 C2 Fe1 -121.4(3)
C1 C2 C3 C4 1.4(3)
C21 C2 C3 C4 166.7(2)
Fe1 C2 C3 C4 -64.36(17)
C1 C2 C3 Fe1 65.71(15)
C21 C2 C3 Fe1 -128.9(2)
C2 C3 C4 C5 0.7(3)
Fe1 C3 C4 C5 -62.00(15)
C2 C3 C4 C41 -174.8(2)
Fe1 C3 C4 C41 122.6(2)
C2 C3 C4 Fe1 62.68(16)
C3 C4 C5 C1 -2.5(3)
C41 C4 C5 C1 173.0(2)
Fe1 C4 C5 C1 -65.72(16)
C3 C4 C5 Fe1 63.22(15)
C41 C4 C5 Fe1 -121.2(2)
C2 C1 C5 C4 3.3(3)
C11 C1 C5 C4 -172.3(2)
Fe1 C1 C5 C4 67.52(16)
C2 C1 C5 Fe1 -64.18(15)
C11 C1 C5 Fe1 120.2(2)
C5 C1 C11 C12 113.0(2)
C2 C1 C11 C12 -61.3(3)
Fe1 C1 C11 C12 -159.03(19)
C5 C1 C11 C14 -4.3(3)
C2 C1 C11 C14 -178.6(2)
Fe1 C1 C11 C14 83.7(3)
C5 C1 C11 C13 -122.7(2)
C2 C1 C11 C13 63.0(3)
Fe1 C1 C11 C13 -34.7(3)
C3 C2 C21 C24 163.2(2)
C1 C2 C21 C24 -36.5(4)
Fe1 C2 C21 C24 70.7(3)
C3 C2 C21 C23 41.2(3)
C1 C2 C21 C23 -158.5(3)
Fe1 C2 C21 C23 -51.3(3)
C3 C2 C21 C22 -73.5(3)
C1 C2 C21 C22 86.9(3)
Fe1 C2 C21 C22 -165.96(19)
C3 C4 C41 C44 -123.3(2)
C5 C4 C41 C44 62.2(3)
Fe1 C4 C41 C44 -28.6(3)
C3 C4 C41 C43 -0.9(3)
C5 C4 C41 C43 -175.4(2)
Fe1 C4 C41 C43 93.8(2)
C3 C4 C41 C42 117.7(3)
C5 C4 C41 C42 -56.8(3)
Fe1 C4 C41 C42 -147.58(19)
N2 C71 C72 C73 -0.5(4)
C71 C72 C73 N3 -179.5(2)
C71 C72 C73 C74 0.8(3)
N3 C73 C74 C75 179.4(2)
C72 C73 C74 C75 -0.9(3)
C73 C74 C75 N2 0.8(4)
C4 C5 Fe1 N1 155.16(12)
C1 C5 Fe1 N1 -87.93(15)
C4 C5 Fe1 N2 23.71(16)
C1 C5 Fe1 N2 140.61(12)
C4 C5 Fe1 C2 -78.61(14)
C1 C5 Fe1 C2 38.30(13)
C4 C5 Fe1 C1 -116.9(2)
C4 C5 Fe1 C3 -37.20(12)
C1 C5 Fe1 C3 79.70(14)
C1 C5 Fe1 C4 116.9(2)
C3 C2 Fe1 N1 -178.03(12)
C1 C2 Fe1 N1 68.75(17)
C21 C2 Fe1 N1 -64.9(2)
C3 C2 Fe1 N2 -44.43(15)
C1 C2 Fe1 N2 -157.65(14)
C21 C2 Fe1 N2 68.7(2)
C3 C2 Fe1 C5 74.92(14)
C1 C2 Fe1 C5 -38.31(13)
C21 C2 Fe1 C5 -172.0(3)
C3 C2 Fe1 C1 113.23(19)
C21 C2 Fe1 C1 -133.7(3)
C1 C2 Fe1 C3 -113.2(2)
C21 C2 Fe1 C3 113.1(3)
C3 C2 Fe1 C4 34.64(12)
C1 C2 Fe1 C4 -78.58(14)
C21 C2 Fe1 C4 147.7(2)
C5 C1 Fe1 N1 112.23(14)
C2 C1 Fe1 N1 -133.25(13)
C11 C1 Fe1 N1 -3.2(2)
C5 C1 Fe1 N2 -74.2(2)
C2 C1 Fe1 N2 40.3(2)
C11 C1 Fe1 N2 170.35(17)
C2 C1 Fe1 C5 114.52(19)
C11 C1 Fe1 C5 -115.4(3)
C5 C1 Fe1 C2 -114.52(19)
C11 C1 Fe1 C2 130.1(3)
C5 C1 Fe1 C3 -76.12(14)
C2 C1 Fe1 C3 38.40(13)
C11 C1 Fe1 C3 168.5(2)
C5 C1 Fe1 C4 -36.01(13)
C2 C1 Fe1 C4 78.51(14)
C11 C1 Fe1 C4 -151.4(2)
C4 C3 Fe1 N1 127.4(4)
C2 C3 Fe1 N1 7.8(5)
C4 C3 Fe1 N2 -98.73(13)
C2 C3 Fe1 N2 141.67(13)
C4 C3 Fe1 C5 37.58(12)
C2 C3 Fe1 C5 -82.02(14)
C4 C3 Fe1 C2 119.60(19)
C4 C3 Fe1 C1 80.30(14)
C2 C3 Fe1 C1 -39.31(13)
C2 C3 Fe1 C4 -119.60(19)
C3 C4 Fe1 N1 -162.64(15)
C5 C4 Fe1 N1 -47.4(2)
C41 C4 Fe1 N1 73.4(2)
C3 C4 Fe1 N2 83.41(13)
C5 C4 Fe1 N2 -161.37(13)
C41 C4 Fe1 N2 -40.58(19)
C3 C4 Fe1 C5 -115.23(19)
C41 C4 Fe1 C5 120.8(2)
C3 C4 Fe1 C2 -35.63(12)
C5 C4 Fe1 C2 79.59(14)
C41 C4 Fe1 C2 -159.6(2)
C3 C4 Fe1 C1 -77.68(14)
C5 C4 Fe1 C1 37.55(13)
C41 C4 Fe1 C1 158.3(2)
C5 C4 Fe1 C3 115.23(19)
C41 C4 Fe1 C3 -124.0(2)
C61 Si1 N1 Si2 168.06(14)
C63 Si1 N1 Si2 -72.23(17)
C62 Si1 N1 Si2 48.57(17)
C61 Si1 N1 Fe1 -8.85(17)
C63 Si1 N1 Fe1 110.86(15)
C62 Si1 N1 Fe1 -128.34(14)
C66B Si2 N1 Si1 52.3(4)
C64A Si2 N1 Si1 -152.7(6)
C65B Si2 N1 Si1 -71.0(3)
C64B Si2 N1 Si1 174.2(3)
C65A Si2 N1 Si1 -28.9(5)
C66A Si2 N1 Si1 86.6(5)
C66B Si2 N1 Fe1 -130.6(3)
C64A Si2 N1 Fe1 24.3(6)
C65B Si2 N1 Fe1 106.1(3)
C64B Si2 N1 Fe1 -8.8(3)
C65A Si2 N1 Fe1 148.2(5)
C66A Si2 N1 Fe1 -96.3(5)
N2 Fe1 N1 Si1 104.92(12)
C5 Fe1 N1 Si1 -38.53(15)
C2 Fe1 N1 Si1 -115.24(13)
C1 Fe1 N1 Si1 -78.47(14)
C3 Fe1 N1 Si1 -121.5(4)
C4 Fe1 N1 Si1 -9.0(2)
N2 Fe1 N1 Si2 -72.16(11)
C5 Fe1 N1 Si2 144.39(10)
C2 Fe1 N1 Si2 67.68(15)
C1 Fe1 N1 Si2 104.45(12)
C3 Fe1 N1 Si2 61.4(5)
C4 Fe1 N1 Si2 173.90(12)
C72 C71 N2 C75 0.3(3)
C72 C71 N2 Fe1 176.94(18)
C74 C75 N2 C71 -0.4(4)
C74 C75 N2 Fe1 -176.92(18)
N1 Fe1 N2 C71 -40.25(17)
C5 Fe1 N2 C71 100.63(17)
C2 Fe1 N2 C71 170.70(16)
C1 Fe1 N2 C71 145.64(18)
C3 Fe1 N2 C71 147.21(17)
C4 Fe1 N2 C71 113.72(17)
N1 Fe1 N2 C75 136.03(19)
C5 Fe1 N2 C75 -83.1(2)
C2 Fe1 N2 C75 -13.0(2)
C1 Fe1 N2 C75 -38.1(3)
C3 Fe1 N2 C75 -36.50(19)
C4 Fe1 N2 C75 -70.00(19)
C74 C73 N3 C77 179.7(2)
C72 C73 N3 C77 0.0(3)
C74 C73 N3 C76 0.8(3)
C72 C73 N3 C76 -178.9(2)
